data_4310377
loop_
_publ_author_name
'Yugen Zhang'
'R. H. Holm'

_publ_section_title
;
 Structural Conversions of Molybdenum-Iron-Sulfur Edge-Bridged Double
 Cubanes and PN-Type Clusters Topologically Related to the Nitrogenase
 P-Cluster
;
_journal_name_full 'Inorganic Chemistry'
_journal_page_first 674
_journal_page_last 682
_journal_paper_doi 10.1021/ic030259t
_journal_volume 43
_journal_year 2004
_chemical_formula_moiety '(Et4N)2[TpMoFe3S4(N3)3] '
_chemical_formula_sum 'C25 H50 B Fe3 Mo N17 S4'
_chemical_formula_weight 991.36
_chemical_name_systematic
;
  ?
;
_space_group_IT_number 14
_symmetry_cell_setting monoclinic
_symmetry_space_group_name_Hall '-P 2yn'
_symmetry_space_group_name_H-M 'P 1 21/n 1'
_atom_sites_solution_hydrogens geom
_atom_sites_solution_primary direct
_atom_sites_solution_secondary difmap
_audit_creation_method SHELXL-97
_cell_angle_alpha 90.00
_cell_angle_beta 92.902(4)
_cell_angle_gamma 90.00
_cell_formula_units_Z 4
_cell_length_a 10.6920(17)
_cell_length_b 34.707(6)
_cell_length_c 10.9322(18)
_cell_measurement_temperature 293(2)
_cell_volume 4051.6(12)
_computing_cell_refinement 'Bruker SMART'
_computing_data_collection 'Bruker SMART'
_computing_data_reduction 'Bruker SHELXTL'
_computing_molecular_graphics 'Bruker SHELXTL'
_computing_publication_material 'Bruker SHELXTL'
_computing_structure_refinement 'SHELXL-97 (Sheldrick, 1997)'
_computing_structure_solution 'SHELXS-97 (Sheldrick, 1990)'
_diffrn_ambient_temperature 193(2)
_diffrn_measured_fraction_theta_full 0.995
_diffrn_measured_fraction_theta_max 0.995
_diffrn_measurement_device_type 'CCD area detector'
_diffrn_measurement_method 'phi and omega scans'
_diffrn_radiation_monochromator graphite
_diffrn_radiation_source 'fine-focus sealed tube'
_diffrn_radiation_type MoK\a
_diffrn_radiation_wavelength 0.71073
_diffrn_reflns_av_R_equivalents 0.0462
_diffrn_reflns_av_sigmaI/netI 0.0881
_diffrn_reflns_limit_h_max 13
_diffrn_reflns_limit_h_min -14
_diffrn_reflns_limit_k_max 34
_diffrn_reflns_limit_k_min -46
_diffrn_reflns_limit_l_max 14
_diffrn_reflns_limit_l_min -13
_diffrn_reflns_number 29261
_diffrn_reflns_theta_full 28.31
_diffrn_reflns_theta_max 28.31
_diffrn_reflns_theta_min 1.17
_diffrn_standards_decay_% 0
_exptl_absorpt_coefficient_mu 1.605
_exptl_absorpt_correction_T_max 0.92
_exptl_absorpt_correction_T_min 0.84
_exptl_absorpt_correction_type SADABS
_exptl_crystal_colour 'dark black '
_exptl_crystal_density_diffrn 1.625
_exptl_crystal_density_method 'not measured'
_exptl_crystal_F_000 2032
_exptl_crystal_size_max 0.1
_exptl_crystal_size_mid 0.1
_exptl_crystal_size_min 0.05
_refine_diff_density_max 0.745
_refine_diff_density_min -0.627
_refine_diff_density_rms 0.090
_refine_ls_extinction_method none
_refine_ls_goodness_of_fit_ref 0.957
_refine_ls_hydrogen_treatment mixed
_refine_ls_matrix_type full
_refine_ls_number_parameters 495
_refine_ls_number_reflns 10050
_refine_ls_number_restraints 0
_refine_ls_restrained_S_all 0.957
_refine_ls_R_factor_all 0.0886
_refine_ls_R_factor_gt 0.0457
_refine_ls_shift/su_max 0.001
_refine_ls_shift/su_mean 0.000
_refine_ls_structure_factor_coef Fsqd
_refine_ls_weighting_details 'calc w=1/[\s^2^(Fo^2^)+(0.0425P)^2^+0.0000P] where P=(Fo^2^+2Fc^2^)/3'
_refine_ls_weighting_scheme calc
_refine_ls_wR_factor_gt 0.0973
_refine_ls_wR_factor_ref 0.1051
_reflns_number_gt 6084
_reflns_number_total 10050
_reflns_threshold_expression 2sigma(I)
_cod_data_source_file ic030259t_02.cif
_cod_data_source_block (et4n)2[tpmofe3s4(n3)3]
_cod_original_cell_volume 4051.6(11)
_cod_database_code 4310377

loop_
_symmetry_equiv_pos_as_xyz
'x, y, z'
'-x+1/2, y+1/2, -z+1/2'
'-x, -y, -z'
'x-1/2, -y-1/2, z-1/2'

loop_
_atom_site_label
_atom_site_type_symbol
_atom_site_fract_x
_atom_site_fract_y
_atom_site_fract_z
_atom_site_U_iso_or_equiv
_atom_site_adp_type
_atom_site_occupancy
_atom_site_symmetry_multiplicity
_atom_site_calc_flag
_atom_site_refinement_flags
_atom_site_disorder_assembly
_atom_site_disorder_group
Mo1 Mo 0.70251(3) 0.155627(11) 0.77829(3) 0.02584(9) Uani 1 1 d . . .
Fe1 Fe 0.89551(6) 0.140469(19) 0.94207(6) 0.03392(16) Uani 1 1 d . . .
Fe2 Fe 0.92586(5) 0.131381(18) 0.69926(6) 0.02987(15) Uani 1 1 d . . .
Fe3 Fe 0.78398(6) 0.081873(19) 0.82030(6) 0.04046(18) Uani 1 1 d . . .
S1 S 0.69485(11) 0.11953(4) 0.96199(10) 0.0430(3) Uani 1 1 d . . .
S2 S 0.89912(9) 0.18720(3) 0.79942(10) 0.0297(2) Uani 1 1 d . . .
S3 S 0.73652(10) 0.10708(3) 0.63300(10) 0.0305(2) Uani 1 1 d . . .
S4 S 0.99897(11) 0.09059(4) 0.85323(12) 0.0434(3) Uani 1 1 d . . .
N1 N 0.6600(3) 0.19435(10) 0.6190(3) 0.0305(8) Uani 1 1 d . . .
N2 N 0.5590(3) 0.21845(10) 0.6132(4) 0.0369(9) Uani 1 1 d . . .
N3 N 0.4987(3) 0.14506(11) 0.7460(3) 0.0353(9) Uani 1 1 d . . .
N4 N 0.4177(3) 0.17420(11) 0.7146(4) 0.0406(10) Uani 1 1 d . . .
N5 N 0.6227(3) 0.20461(11) 0.8832(3) 0.0381(9) Uani 1 1 d . . .
N6 N 0.5269(3) 0.22615(12) 0.8354(4) 0.0457(11) Uani 1 1 d . . .
N7 N 0.9557(4) 0.15778(14) 1.1070(4) 0.0578(13) Uani 1 1 d . . .
N8 N 0.8932(5) 0.1631(3) 1.1859(5) 0.142(4) Uani 1 1 d . . .
N9 N 0.8348(11) 0.1478(4) 1.2766(10) 0.090(4) Uani 0.50 1 d P . .
N91 N 0.8273(11) 0.1874(3) 1.2534(8) 0.067(3) Uani 0.50 1 d P . .
N10 N 1.0299(4) 0.13707(13) 0.5577(4) 0.0452(10) Uani 1 1 d . . .
N11 N 1.0733(4) 0.11423(14) 0.4933(4) 0.0476(11) Uani 1 1 d . . .
N12 N 1.1202(5) 0.09244(18) 0.4291(5) 0.0871(19) Uani 1 1 d . . .
N13 N 0.7351(6) 0.02751(14) 0.8285(5) 0.0868(19) Uani 1 1 d . . .
N14 N 0.6863(5) 0.00597(14) 0.7646(5) 0.0635(13) Uani 1 1 d . . .
N15 N 0.6347(7) -0.01742(18) 0.7060(6) 0.107(2) Uani 1 1 d . . .
N16 N 0.3366(3) 0.14637(10) 0.1801(3) 0.0360(9) Uani 1 1 d . . .
N17 N 0.7940(5) 0.02297(17) 1.2712(6) 0.0858(19) Uani 1 1 d . . .
B1 B 0.4611(5) 0.21636(17) 0.7096(6) 0.0463(15) Uani 1 1 d . . .
C1 C 0.7168(4) 0.19827(13) 0.5122(4) 0.0364(11) Uani 1 1 d . . .
H1 H 0.7881 0.1849 0.4912 0.044 Uiso 1 1 calc R . .
C2 C 0.6533(5) 0.22513(14) 0.4385(5) 0.0502(14) Uani 1 1 d . . .
H2 H 0.6727 0.2333 0.3607 0.060 Uiso 1 1 calc R . .
C3 C 0.5555(5) 0.23705(14) 0.5059(5) 0.0501(14) Uani 1 1 d . . .
H3 H 0.4958 0.2553 0.4808 0.060 Uiso 1 1 calc R . .
C4 C 0.4323(4) 0.11251(15) 0.7393(4) 0.0417(12) Uani 1 1 d . . .
H4 H 0.4645 0.0881 0.7569 0.050 Uiso 1 1 calc R . .
C5 C 0.3092(4) 0.12000(15) 0.7028(5) 0.0466(13) Uani 1 1 d . . .
H5 H 0.2444 0.1023 0.6912 0.056 Uiso 1 1 calc R . .
C6 C 0.3034(4) 0.15898(16) 0.6872(5) 0.0491(14) Uani 1 1 d . . .
H6 H 0.2323 0.1728 0.6619 0.059 Uiso 1 1 calc R . .
C7 C 0.6548(5) 0.21980(16) 0.9923(4) 0.0514(14) Uani 1 1 d . . .
H7 H 0.7197 0.2107 1.0444 0.062 Uiso 1 1 calc R . .
C8 C 0.5799(5) 0.25050(18) 1.0177(6) 0.0685(19) Uani 1 1 d . . .
H8 H 0.5825 0.2657 1.0879 0.082 Uiso 1 1 calc R . .
C9 C 0.5010(5) 0.25376(16) 0.9169(6) 0.0638(18) Uani 1 1 d . . .
H9 H 0.4385 0.2723 0.9059 0.077 Uiso 1 1 calc R . .
C10 C 0.2696(4) 0.10872(13) 0.1550(4) 0.0429(12) Uani 1 1 d . . .
H10A H 0.1850 0.1144 0.1240 0.052 Uiso 1 1 calc R . .
H10B H 0.2635 0.0952 0.2321 0.052 Uiso 1 1 calc R . .
C11 C 0.3293(6) 0.08204(14) 0.0654(5) 0.0626(16) Uani 1 1 d . . .
H11A H 0.3204 0.0928 -0.0155 0.094 Uiso 1 1 calc R . .
H11B H 0.2888 0.0574 0.0664 0.094 Uiso 1 1 calc R . .
H11C H 0.4166 0.0790 0.0885 0.094 Uiso 1 1 calc R . .
C12 C 0.4643(4) 0.14018(16) 0.2430(5) 0.0536(14) Uani 1 1 d . . .
H12A H 0.5142 0.1248 0.1898 0.064 Uiso 1 1 calc R . .
H12B H 0.5052 0.1650 0.2530 0.064 Uiso 1 1 calc R . .
C13 C 0.4646(6) 0.12080(19) 0.3667(6) 0.079(2) Uani 1 1 d . . .
H13A H 0.4233 0.1371 0.4231 0.118 Uiso 1 1 calc R . .
H13B H 0.5494 0.1164 0.3964 0.118 Uiso 1 1 calc R . .
H13C H 0.4213 0.0966 0.3591 0.118 Uiso 1 1 calc R . .
C14 C 0.2532(4) 0.16980(14) 0.2593(5) 0.0459(13) Uani 1 1 d . . .
H14A H 0.2457 0.1564 0.3365 0.055 Uiso 1 1 calc R . .
H14B H 0.1703 0.1711 0.2193 0.055 Uiso 1 1 calc R . .
C15 C 0.2989(5) 0.21054(17) 0.2859(6) 0.083(2) Uani 1 1 d . . .
H15A H 0.3836 0.2097 0.3194 0.125 Uiso 1 1 calc R . .
H15B H 0.2464 0.2224 0.3437 0.125 Uiso 1 1 calc R . .
H15C H 0.2956 0.2252 0.2113 0.125 Uiso 1 1 calc R . .
C16 C 0.3575(4) 0.16689(14) 0.0604(5) 0.0448(12) Uani 1 1 d . . .
H16A H 0.4014 0.1908 0.0785 0.054 Uiso 1 1 calc R . .
H16B H 0.4117 0.1510 0.0126 0.054 Uiso 1 1 calc R . .
C17 C 0.2416(5) 0.17580(15) -0.0164(5) 0.0567(14) Uani 1 1 d . . .
H17A H 0.2079 0.1524 -0.0514 0.085 Uiso 1 1 calc R . .
H17B H 0.2615 0.1932 -0.0807 0.085 Uiso 1 1 calc R . .
H17C H 0.1808 0.1875 0.0337 0.085 Uiso 1 1 calc R . .
C18 C 0.6710(8) 0.03601(17) 1.2097(6) 0.088(2) Uani 1 1 d . A .
H18A H 0.6099 0.0389 1.2717 0.106 Uiso 1 1 calc R . .
H18B H 0.6830 0.0611 1.1733 0.106 Uiso 1 1 calc R . .
C19 C 0.6188(9) 0.0091(2) 1.1121(6) 0.136(4) Uani 1 1 d . . .
H19A H 0.6810 0.0044 1.0535 0.203 Uiso 1 1 calc R A .
H19B H 0.5462 0.0205 1.0716 0.203 Uiso 1 1 calc R . .
H19C H 0.5960 -0.0149 1.1489 0.203 Uiso 1 1 calc R . .
C20 C 0.7791(8) -0.0159(2) 1.3182(8) 0.113(3) Uani 1 1 d . A .
H20A H 0.8586 -0.0243 1.3560 0.135 Uiso 1 1 calc R . .
H20B H 0.7589 -0.0330 1.2498 0.135 Uiso 1 1 calc R . .
C21 C 0.6775(11) -0.0202(2) 1.4124(7) 0.149(4) Uani 1 1 d . . .
H21A H 0.6974 -0.0039 1.4815 0.224 Uiso 1 1 calc R A .
H21B H 0.6739 -0.0465 1.4390 0.224 Uiso 1 1 calc R . .
H21C H 0.5977 -0.0128 1.3753 0.224 Uiso 1 1 calc R . .
C22 C 0.8704(9) 0.0307(3) 1.1425(8) 0.046(2) Uani 0.50 1 d P A 1
H22A H 0.8588 0.0088 1.0880 0.055 Uiso 1 1 calc R A 1
H22B H 0.8364 0.0533 1.1008 0.055 Uiso 1 1 calc R A 1
C23 C 0.9908(7) 0.0358(3) 1.1696(7) 0.139(4) Uani 1 1 d . A 1
H23A H 1.0023 0.0581 1.2208 0.208 Uiso 1 1 calc R A 1
H23B H 1.0339 0.0394 1.0955 0.208 Uiso 1 1 calc R A 1
H23C H 1.0239 0.0135 1.2121 0.208 Uiso 1 1 calc R A 1
C221 C 0.9171(11) 0.0100(3) 1.2296(11) 0.061(3) Uani 0.50 1 d P A 2
C24 C 0.8251(6) 0.0517(2) 1.3707(8) 0.122(4) Uani 1 1 d . A 1
H24A H 0.9067 0.0463 1.4097 0.146 Uiso 1 1 calc R A 1
H24B H 0.7631 0.0509 1.4324 0.146 Uiso 1 1 calc R A 1
C25 C 0.8251(10) 0.0972(3) 1.2993(9) 0.050(3) Uani 0.50 1 d P A 1
H25A H 0.8840 0.0972 1.2359 0.076 Uiso 1 1 calc R A 1
H25B H 0.8484 0.1166 1.3588 0.076 Uiso 1 1 calc R A 1
H25C H 0.7428 0.1027 1.2643 0.076 Uiso 1 1 calc R A 1
C251 C 0.9295(14) 0.0262(4) 1.5048(11) 0.081(4) Uani 0.50 1 d P B 2

loop_
_atom_site_aniso_label
_atom_site_aniso_U_11
_atom_site_aniso_U_22
_atom_site_aniso_U_33
_atom_site_aniso_U_23
_atom_site_aniso_U_13
_atom_site_aniso_U_12
Mo1 0.02000(17) 0.0337(2) 0.02364(17) -0.00004(16) -0.00090(13) -0.00290(16)
Fe1 0.0282(3) 0.0450(4) 0.0279(3) 0.0029(3) -0.0055(3) -0.0036(3)
Fe2 0.0230(3) 0.0340(4) 0.0323(3) -0.0013(3) -0.0005(2) 0.0010(3)
Fe3 0.0419(4) 0.0365(4) 0.0417(4) 0.0102(3) -0.0109(3) -0.0095(3)
S1 0.0348(6) 0.0650(9) 0.0288(6) 0.0123(6) -0.0020(5) -0.0138(6)
S2 0.0225(5) 0.0326(6) 0.0335(6) -0.0016(5) -0.0013(4) -0.0037(5)
S3 0.0269(5) 0.0338(6) 0.0304(6) -0.0023(5) -0.0029(4) -0.0012(5)
S4 0.0393(7) 0.0393(7) 0.0502(8) 0.0031(6) -0.0131(6) 0.0064(6)
N1 0.0283(19) 0.027(2) 0.035(2) 0.0042(16) -0.0061(16) 0.0004(16)
N2 0.0288(19) 0.031(2) 0.050(2) -0.0023(18) -0.0109(17) 0.0047(17)
N3 0.0217(17) 0.048(2) 0.036(2) -0.0021(18) 0.0000(15) -0.0011(17)
N4 0.0185(18) 0.048(2) 0.056(3) -0.016(2) 0.0013(17) 0.0024(18)
N5 0.027(2) 0.048(2) 0.040(2) -0.0138(18) 0.0052(17) -0.0062(18)
N6 0.0202(19) 0.053(3) 0.064(3) -0.025(2) 0.0062(18) 0.0009(18)
N7 0.038(2) 0.102(4) 0.032(2) -0.001(2) -0.0094(19) -0.012(2)
N8 0.056(4) 0.338(12) 0.031(3) -0.044(5) 0.003(3) -0.027(5)
N9 0.090(8) 0.117(11) 0.063(7) -0.001(7) 0.008(6) 0.008(8)
N91 0.116(9) 0.040(6) 0.046(6) -0.003(4) 0.017(6) -0.002(6)
N10 0.033(2) 0.057(3) 0.046(3) 0.001(2) 0.0076(19) -0.004(2)
N11 0.034(2) 0.081(4) 0.029(2) 0.003(2) 0.0051(18) -0.009(2)
N12 0.063(3) 0.141(6) 0.059(3) -0.037(4) 0.017(3) -0.002(3)
N13 0.119(5) 0.047(3) 0.089(4) 0.031(3) -0.044(4) -0.040(3)
N14 0.066(3) 0.052(3) 0.071(4) 0.015(3) -0.011(3) -0.014(3)
N15 0.135(6) 0.084(5) 0.101(5) -0.017(4) 0.000(4) -0.046(4)
N16 0.0283(19) 0.036(2) 0.044(2) -0.0056(17) 0.0025(16) 0.0015(17)
N17 0.066(4) 0.064(4) 0.130(5) -0.058(4) 0.038(4) -0.017(3)
B1 0.029(3) 0.048(4) 0.061(4) -0.015(3) -0.003(3) 0.001(3)
C1 0.033(2) 0.042(3) 0.034(3) 0.003(2) 0.000(2) -0.005(2)
C2 0.059(3) 0.047(3) 0.045(3) 0.020(2) -0.006(3) -0.010(3)
C3 0.044(3) 0.037(3) 0.066(4) 0.010(3) -0.028(3) 0.000(2)
C4 0.036(3) 0.045(3) 0.044(3) 0.001(2) -0.001(2) -0.011(2)
C5 0.023(2) 0.054(3) 0.063(3) -0.012(3) 0.002(2) -0.013(2)
C6 0.020(2) 0.063(4) 0.064(4) -0.023(3) -0.003(2) -0.002(2)
C7 0.042(3) 0.072(4) 0.041(3) -0.021(3) 0.011(2) -0.025(3)
C8 0.045(3) 0.090(5) 0.072(4) -0.055(4) 0.019(3) -0.020(3)
C9 0.034(3) 0.060(4) 0.099(5) -0.039(3) 0.012(3) -0.002(3)
C10 0.049(3) 0.040(3) 0.040(3) -0.001(2) 0.002(2) -0.002(2)
C11 0.071(4) 0.040(3) 0.078(4) -0.013(3) 0.012(3) 0.005(3)
C12 0.032(3) 0.065(4) 0.063(4) -0.016(3) -0.002(2) 0.008(3)
C13 0.066(4) 0.100(5) 0.068(4) 0.003(4) -0.020(3) 0.006(4)
C14 0.031(2) 0.053(3) 0.053(3) -0.019(3) 0.004(2) 0.004(2)
C15 0.059(4) 0.067(4) 0.122(6) -0.053(4) -0.010(4) 0.012(3)
C16 0.040(3) 0.039(3) 0.057(3) 0.003(2) 0.012(2) -0.003(2)
C17 0.062(4) 0.055(4) 0.054(3) 0.012(3) 0.009(3) 0.006(3)
C18 0.147(7) 0.049(4) 0.073(5) 0.014(3) 0.051(5) 0.021(4)
C19 0.215(10) 0.144(8) 0.044(4) -0.030(5) -0.036(5) 0.108(7)
C20 0.138(7) 0.082(6) 0.109(7) -0.050(5) -0.073(6) 0.052(5)
C21 0.315(15) 0.063(5) 0.070(6) 0.016(4) 0.013(7) -0.003(7)
C22 0.049(6) 0.052(7) 0.036(5) -0.006(5) -0.001(5) 0.017(5)
C23 0.096(6) 0.254(12) 0.066(5) 0.000(6) 0.007(5) -0.088(7)
C221 0.061(7) 0.060(8) 0.063(8) 0.012(6) 0.015(6) 0.002(6)
C24 0.065(4) 0.110(6) 0.191(9) -0.117(7) 0.021(5) -0.011(4)
C25 0.065(7) 0.041(6) 0.045(6) -0.009(5) 0.000(5) -0.007(5)
C251 0.120(11) 0.077(9) 0.043(7) 0.008(6) -0.023(7) 0.011(8)

loop_
_atom_type_symbol
_atom_type_description
_atom_type_scat_dispersion_real
_atom_type_scat_dispersion_imag
_atom_type_scat_source
C C 0.0033 0.0016 'International Tables Vol C Tables 4.2.6.8 and 6.1.1.4'
H H 0.0000 0.0000 'International Tables Vol C Tables 4.2.6.8 and 6.1.1.4'
B B 0.0013 0.0007 'International Tables Vol C Tables 4.2.6.8 and 6.1.1.4'
N N 0.0061 0.0033 'International Tables Vol C Tables 4.2.6.8 and 6.1.1.4'
S S 0.1246 0.1234 'International Tables Vol C Tables 4.2.6.8 and 6.1.1.4'
Fe Fe 0.3463 0.8444 'International Tables Vol C Tables 4.2.6.8 and 6.1.1.4'
Mo Mo -1.6832 0.6857 'International Tables Vol C Tables 4.2.6.8 and 6.1.1.4'

loop_
_geom_angle_atom_site_label_1
_geom_angle_atom_site_label_2
_geom_angle_atom_site_label_3
_geom_angle
_geom_angle_site_symmetry_1
_geom_angle_site_symmetry_3
_geom_angle_publ_flag
N3 Mo1 N1 79.37(13) . . ?
N3 Mo1 N5 79.10(13) . . ?
N1 Mo1 N5 82.79(14) . . ?
N3 Mo1 S3 87.62(10) . . ?
N1 Mo1 S3 86.39(10) . . ?
N5 Mo1 S3 164.19(10) . . ?
N3 Mo1 S2 161.77(10) . . ?
N1 Mo1 S2 86.69(9) . . ?
N5 Mo1 S2 87.61(9) . . ?
S3 Mo1 S2 103.28(4) . . ?
N3 Mo1 S1 88.38(10) . . ?
N1 Mo1 S1 164.97(10) . . ?
N5 Mo1 S1 86.39(11) . . ?
S3 Mo1 S1 101.90(5) . . ?
S2 Mo1 S1 103.30(4) . . ?
N3 Mo1 Fe2 140.39(10) . . ?
N1 Mo1 Fe2 94.96(9) . . ?
N5 Mo1 Fe2 139.58(9) . . ?
S3 Mo1 Fe2 52.80(3) . . ?
S2 Mo1 Fe2 52.00(3) . . ?
S1 Mo1 Fe2 100.05(4) . . ?
N3 Mo1 Fe1 141.28(10) . . ?
N1 Mo1 Fe1 138.65(9) . . ?
N5 Mo1 Fe1 96.07(10) . . ?
S3 Mo1 Fe1 99.67(3) . . ?
S2 Mo1 Fe1 52.03(3) . . ?
S1 Mo1 Fe1 52.90(3) . . ?
Fe2 Mo1 Fe1 59.87(2) . . ?
N3 Mo1 Fe3 100.00(10) . . ?
N1 Mo1 Fe3 138.28(9) . . ?
N5 Mo1 Fe3 138.54(10) . . ?
S3 Mo1 Fe3 52.07(3) . . ?
S2 Mo1 Fe3 98.21(3) . . ?
S1 Mo1 Fe3 52.26(4) . . ?
Fe2 Mo1 Fe3 59.03(2) . . ?
Fe1 Mo1 Fe3 58.86(2) . . ?
N7 Fe1 S2 113.36(15) . . ?
N7 Fe1 S1 105.88(13) . . ?
S2 Fe1 S1 110.12(5) . . ?
N7 Fe1 S4 118.24(14) . . ?
S2 Fe1 S4 102.98(5) . . ?
S1 Fe1 S4 105.97(5) . . ?
N7 Fe1 Fe3 143.18(14) . . ?
S2 Fe1 Fe3 103.04(4) . . ?
S1 Fe1 Fe3 53.80(4) . . ?
S4 Fe1 Fe3 55.18(4) . . ?
N7 Fe1 Fe2 151.56(13) . . ?
S2 Fe1 Fe2 53.00(3) . . ?
S1 Fe1 Fe2 102.47(4) . . ?
S4 Fe1 Fe2 54.10(4) . . ?
Fe3 Fe1 Fe2 59.79(2) . . ?
N7 Fe1 Mo1 138.11(14) . . ?
S2 Fe1 Mo1 56.13(3) . . ?
S1 Fe1 Mo1 55.85(3) . . ?
S4 Fe1 Mo1 103.51(4) . . ?
Fe3 Fe1 Mo1 60.97(2) . . ?
Fe2 Fe1 Mo1 60.06(2) . . ?
N10 Fe2 S2 112.85(13) . . ?
N10 Fe2 S3 108.48(12) . . ?
S2 Fe2 S3 109.93(4) . . ?
N10 Fe2 S4 116.94(13) . . ?
S2 Fe2 S4 102.72(5) . . ?
S3 Fe2 S4 105.54(5) . . ?
N10 Fe2 Fe3 144.16(13) . . ?
S2 Fe2 Fe3 102.84(4) . . ?
S3 Fe2 Fe3 53.44(3) . . ?
S4 Fe2 Fe3 54.99(4) . . ?
N10 Fe2 Fe1 149.59(12) . . ?
S2 Fe2 Fe1 53.03(3) . . ?
S3 Fe2 Fe1 101.90(4) . . ?
S4 Fe2 Fe1 53.78(4) . . ?
Fe3 Fe2 Fe1 59.52(2) . . ?
N10 Fe2 Mo1 139.77(13) . . ?
S2 Fe2 Mo1 56.14(3) . . ?
S3 Fe2 Mo1 55.51(3) . . ?
S4 Fe2 Mo1 103.25(4) . . ?
Fe3 Fe2 Mo1 60.88(2) . . ?
Fe1 Fe2 Mo1 60.07(2) . . ?
N13 Fe3 S3 111.45(16) . . ?
N13 Fe3 S1 113.6(2) . . ?
S3 Fe3 S1 108.19(5) . . ?
N13 Fe3 S4 112.41(18) . . ?
S3 Fe3 S4 105.33(5) . . ?
S1 Fe3 S4 105.35(5) . . ?
N13 Fe3 Fe1 145.18(16) . . ?
S3 Fe3 Fe1 103.31(4) . . ?
S1 Fe3 Fe1 54.26(4) . . ?
S4 Fe3 Fe1 54.07(4) . . ?
N13 Fe3 Fe2 142.8(2) . . ?
S3 Fe3 Fe2 54.01(3) . . ?
S1 Fe3 Fe2 103.58(4) . . ?
S4 Fe3 Fe2 54.20(4) . . ?
Fe1 Fe3 Fe2 60.69(3) . . ?
N13 Fe3 Mo1 145.56(18) . . ?
S3 Fe3 Mo1 55.30(3) . . ?
S1 Fe3 Mo1 55.62(4) . . ?
S4 Fe3 Mo1 102.00(4) . . ?
Fe1 Fe3 Mo1 60.18(2) . . ?
Fe2 Fe3 Mo1 60.09(2) . . ?
Fe3 S1 Fe1 71.93(4) . . ?
Fe3 S1 Mo1 72.12(4) . . ?
Fe1 S1 Mo1 71.25(4) . . ?
Fe2 S2 Fe1 73.98(4) . . ?
Fe2 S2 Mo1 71.86(4) . . ?
Fe1 S2 Mo1 71.84(4) . . ?
Fe3 S3 Fe2 72.55(4) . . ?
Fe3 S3 Mo1 72.63(4) . . ?
Fe2 S3 Mo1 71.69(4) . . ?
Fe1 S4 Fe2 72.12(4) . . ?
Fe1 S4 Fe3 70.75(4) . . ?
Fe2 S4 Fe3 70.81(4) . . ?
C1 N1 N2 106.7(4) . . ?
C1 N1 Mo1 130.8(3) . . ?
N2 N1 Mo1 122.4(3) . . ?
C3 N2 N1 108.9(4) . . ?
C3 N2 B1 129.7(4) . . ?
N1 N2 B1 120.5(4) . . ?
C4 N3 N4 106.5(3) . . ?
C4 N3 Mo1 131.6(3) . . ?
N4 N3 Mo1 121.5(3) . . ?
C6 N4 N3 108.8(4) . . ?
C6 N4 B1 129.4(4) . . ?
N3 N4 B1 121.8(3) . . ?
C7 N5 N6 106.4(4) . . ?
C7 N5 Mo1 132.0(4) . . ?
N6 N5 Mo1 121.5(3) . . ?
C9 N6 N5 108.4(4) . . ?
C9 N6 B1 130.1(5) . . ?
N5 N6 B1 121.5(4) . . ?
N8 N7 Fe1 124.5(4) . . ?
N7 N8 N9 146.4(12) . . ?
N7 N8 N91 150.0(11) . . ?
N9 N8 N91 63.6(6) . . ?
N11 N10 Fe2 131.6(4) . . ?
N12 N11 N10 177.5(6) . . ?
N14 N13 Fe3 136.3(5) . . ?
N13 N14 N15 175.5(7) . . ?
C10 N16 C14 106.3(3) . . ?
C10 N16 C12 111.7(4) . . ?
C14 N16 C12 111.1(4) . . ?
C10 N16 C16 109.8(4) . . ?
C14 N16 C16 111.1(4) . . ?
C12 N16 C16 106.9(4) . . ?
C20 N17 C221 86.6(7) . . ?
C20 N17 C24 112.6(7) . . ?
C221 N17 C24 104.9(7) . . ?
C20 N17 C18 109.0(5) . . ?
C221 N17 C18 135.9(7) . . ?
C24 N17 C18 106.2(5) . . ?
C20 N17 C22 120.6(6) . . ?
C221 N17 C22 46.9(5) . . ?
C24 N17 C22 113.6(6) . . ?
C18 N17 C22 91.7(6) . . ?
N2 B1 N4 106.8(4) . . ?
N2 B1 N6 107.9(4) . . ?
N4 B1 N6 107.5(4) . . ?
N1 C1 C2 110.0(4) . . ?
C3 C2 C1 104.8(4) . . ?
N2 C3 C2 109.7(4) . . ?
N3 C4 C5 110.7(5) . . ?
C6 C5 C4 105.0(4) . . ?
N4 C6 C5 109.0(4) . . ?
N5 C7 C8 111.2(5) . . ?
C9 C8 C7 104.3(5) . . ?
N6 C9 C8 109.7(5) . . ?
N16 C10 C11 115.8(4) . . ?
C13 C12 N16 115.6(4) . . ?
N16 C14 C15 114.6(4) . . ?
C17 C16 N16 115.3(4) . . ?
C19 C18 N17 114.3(5) . . ?
N17 C20 C21 114.7(6) . . ?
C23 C22 N17 110.1(7) . . ?
N17 C24 C25 106.2(7) . . ?

loop_
_geom_bond_atom_site_label_1
_geom_bond_atom_site_label_2
_geom_bond_distance
_geom_bond_site_symmetry_2
_geom_bond_publ_flag
Mo1 N3 2.220(3) . ?
Mo1 N1 2.228(3) . ?
Mo1 N5 2.243(4) . ?
Mo1 S3 2.3564(12) . ?
Mo1 S2 2.3716(11) . ?
Mo1 S1 2.3719(12) . ?
Mo1 Fe2 2.7141(8) . ?
Mo1 Fe1 2.7142(7) . ?
Mo1 Fe3 2.7353(9) . ?
Fe1 N7 1.977(4) . ?
Fe1 S2 2.2517(13) . ?
Fe1 S1 2.2860(13) . ?
Fe1 S4 2.2963(14) . ?
Fe1 Fe3 2.6775(10) . ?
Fe1 Fe2 2.7089(10) . ?
Fe2 N10 1.961(4) . ?
Fe2 S2 2.2507(13) . ?
Fe2 S3 2.2772(12) . ?
Fe2 S4 2.3057(14) . ?
Fe2 Fe3 2.6847(9) . ?
Fe3 N13 1.961(5) . ?
Fe3 S3 2.2606(13) . ?
Fe3 S1 2.2728(15) . ?
Fe3 S4 2.3283(14) . ?
N1 C1 1.350(5) . ?
N1 N2 1.365(4) . ?
N2 C3 1.337(6) . ?
N2 B1 1.525(7) . ?
N3 C4 1.334(5) . ?
N3 N4 1.364(5) . ?
N4 C6 1.351(5) . ?
N4 B1 1.537(7) . ?
N5 C7 1.333(5) . ?
N5 N6 1.352(5) . ?
N6 C9 1.347(6) . ?
N6 B1 1.551(7) . ?
N7 N8 1.133(6) . ?
N8 N9 1.310(13) . ?
N8 N91 1.345(11) . ?
N10 N11 1.172(5) . ?
N11 N12 1.163(6) . ?
N13 N14 1.132(6) . ?
N14 N15 1.157(7) . ?
N16 C10 1.509(5) . ?
N16 C14 1.512(5) . ?
N16 C12 1.513(6) . ?
N16 C16 1.516(6) . ?
N17 C20 1.457(9) . ?
N17 C221 1.484(12) . ?
N17 C24 1.501(7) . ?
N17 C18 1.516(9) . ?
N17 C22 1.683(10) . ?
C1 C2 1.387(6) . ?
C2 C3 1.374(7) . ?
C4 C5 1.380(6) . ?
C5 C6 1.365(7) . ?
C7 C8 1.370(7) . ?
C8 C9 1.358(8) . ?
C10 C11 1.512(6) . ?
C12 C13 1.509(7) . ?
C14 C15 1.519(7) . ?
C16 C17 1.494(7) . ?
C18 C19 1.504(9) . ?
C20 C21 1.541(11) . ?
C22 C23 1.318(10) . ?
C24 C25 1.762(12) . ?
